data_1526556
loop_
_publ_author_name
'Kato, H.'
'Kato, M.'
'Kosuge, K.'
'Yoshimura, K.'

_publ_section_title
;
 Structural and magnetic phase transitions of A V6 O11 (A = Na, Sr and Pb)
;
_journal_name_full 'Journal of Physics: Condensed Matter'
_journal_page_first 9311
_journal_page_last 9333
_journal_volume 13
_journal_year 2001
_chemical_formula_sum 'O11 Sr V6'
_chemical_name_systematic 'Sr (V6 O11)'
_space_group_IT_number 194
_symmetry_space_group_name_Hall '-P 6c 2c'
_symmetry_space_group_name_H-M 'P 63/m m c'
_cell_angle_alpha 90
_cell_angle_beta 90
_cell_angle_gamma 120
_cell_formula_units_Z 2
_cell_length_a 5.8067
_cell_length_b 5.8067
_cell_length_c 13.19
_cell_volume 385.154
_citation_journal_id_ASTM JCOMEL
_cod_data_source_file Kato_JCOMEL_2001_1481.cif
_cod_data_source_block O11Sr1V6
_cod_original_cell_volume 385.1538
_cod_original_formula_sum 'O11 Sr1 V6'
_cod_database_code 1526556

loop_
_symmetry_equiv_pos_as_xyz
x,y,z
x-y,x,z+1/2
-y,x-y,z
-x,-y,z+1/2
-x+y,-x,z
y,-x+y,z+1/2
-y,-x,-z+1/2
x-y,-y,-z
x,x-y,-z+1/2
y,x,-z
-x+y,y,-z+1/2
-x,-x+y,-z
-x,-y,-z
-x+y,-x,-z-1/2
y,-x+y,-z
x,y,-z-1/2
x-y,x,-z
-y,x-y,-z-1/2
y,x,z-1/2
-x+y,y,z
-x,-x+y,z-1/2
-y,-x,z
x-y,-y,z-1/2
x,x-y,z

loop_
_atom_site_label
_atom_site_type_symbol
_atom_site_fract_x
_atom_site_fract_y
_atom_site_fract_z
_atom_site_occupancy
_atom_site_U_iso_or_equiv
O3 O-2 0.6667 0.3333 0.416 1 0.0
Sr1 Sr+2 0.3333 0.6667 0.25 1 0.0
V2 V+4 0 0 0.145 1 0.0
V3 V+3 0.6667 0.3333 0.25 1 0.0
V1 V+3 0.5 0.5 0 1 0.0
O2 O-2 0.151 0.849 0.75 1 0.0
O1 O-2 0.168 0.832 0.084 1 0.0
